data_7025388
loop_
_publ_author_name
'Keene, Tony D.'
'Zimmermann, Iwan'
'Neels, Antonia'
'Sereda, Olha'
'Hauser, J\"urg'
'Bonin, Michel'
'Hursthouse, Michael B.'
'Price, Daniel J.'
'Decurtins, Silvio'

_publ_section_title
;
 Heterocyclic amine directed synthesis of metal(II)-oxalates:
 investigating the magnetic properties of two complete series of chains
 with S = 5/2 to S = 1/2.
;
_journal_issue 20
_journal_name_full 'Dalton transactions (Cambridge, England : 2003)'
_journal_page_first 4937
_journal_page_last 4950
_journal_paper_doi 10.1039/b927522c
_journal_volume 39
_journal_year 2010
_chemical_formula_moiety 'C16.50 H14.88 Cu N4 O5'
_chemical_formula_sum 'C16.5 H14.88 Cu N4 O5'
_chemical_formula_weight 412.74
_chemical_melting_point ?
_chemical_name_common
;
Copper(II) bis-benzimidazole oxalate
;
_chemical_name_systematic
;
(oxalato)-di(benzimidazole)-copper(II) hydrate/methanol solvate
;
_space_group_IT_number 15
_symmetry_cell_setting monoclinic
_symmetry_space_group_name_Hall '-C 2yc'
_symmetry_space_group_name_H-M 'C 1 2/c 1'
_atom_sites_solution_hydrogens geom
_atom_sites_solution_primary direct
_atom_sites_solution_secondary difmap
_audit_creation_method SHELXL-97
_cell_angle_alpha 90.00
_cell_angle_beta 106.30(3)
_cell_angle_gamma 90.00
_cell_formula_units_Z 8
_cell_length_a 20.046(4)
_cell_length_b 10.587(2)
_cell_length_c 17.484(4)
_cell_measurement_reflns_used 8006
_cell_measurement_temperature 150(2)
_cell_measurement_theta_max 25.48
_cell_measurement_theta_min 2.12
_cell_volume 3561.4(14)
_computing_cell_refinement 'CELL (Stoe IPDS Software, 2000)'
_computing_data_collection 'EXPOSE (Stoe IPDS Software, 2000)'
_computing_data_reduction 'INTEGRATE (Stoe IPDS Software, 2000)'
_computing_molecular_graphics 'Diamond 2 (Brandenberg, 1997)'
_computing_publication_material 'SHELXL-97 (Sheldrick, 1997)'
_computing_structure_refinement 'SHELXL-97 (Sheldrick, 1997)'
_computing_structure_solution 'SHELXS-97 (Sheldrick, 1990)'
_diffrn_ambient_temperature 150(2)
_diffrn_detector_area_resol_mean 0.81\%A
_diffrn_measured_fraction_theta_full 0.997
_diffrn_measured_fraction_theta_max 0.997
_diffrn_measurement_device_type 'STOE IPDS'
_diffrn_measurement_method 'phi oscillation'
_diffrn_radiation_monochromator graphite
_diffrn_radiation_source 'fine-focus sealed tube'
_diffrn_radiation_type MoK\a
_diffrn_radiation_wavelength 0.71073
_diffrn_reflns_av_R_equivalents 0.0910
_diffrn_reflns_av_sigmaI/netI 0.0695
_diffrn_reflns_limit_h_max 23
_diffrn_reflns_limit_h_min -23
_diffrn_reflns_limit_k_max 12
_diffrn_reflns_limit_k_min -12
_diffrn_reflns_limit_l_max 20
_diffrn_reflns_limit_l_min -20
_diffrn_reflns_number 13619
_diffrn_reflns_theta_full 25.16
_diffrn_reflns_theta_max 25.16
_diffrn_reflns_theta_min 2.12
_diffrn_standards_decay_% 0
_diffrn_standards_interval_time 0
_diffrn_standards_number 0
_exptl_absorpt_coefficient_mu 1.262
_exptl_absorpt_correction_T_max 0.6513
_exptl_absorpt_correction_T_min 0.5237
_exptl_absorpt_correction_type multi-scan
_exptl_absorpt_process_details 'MULscanABS, (PLATON, Speck, 2003)'
_exptl_crystal_colour blue
_exptl_crystal_density_diffrn 1.539
_exptl_crystal_density_method 'not measured'
_exptl_crystal_description block
_exptl_crystal_F_000 1687
_exptl_crystal_size_max 0.55
_exptl_crystal_size_mid 0.45
_exptl_crystal_size_min 0.35
_refine_diff_density_max 0.356
_refine_diff_density_min -0.531
_refine_diff_density_rms 0.065
_refine_ls_extinction_method none
_refine_ls_goodness_of_fit_ref 0.920
_refine_ls_hydrogen_treatment constr
_refine_ls_matrix_type full
_refine_ls_number_parameters 239
_refine_ls_number_reflns 3187
_refine_ls_number_restraints 1
_refine_ls_restrained_S_all 0.919
_refine_ls_R_factor_all 0.0774
_refine_ls_R_factor_gt 0.0443
_refine_ls_shift/su_max 0.000
_refine_ls_shift/su_mean 0.000
_refine_ls_structure_factor_coef Fsqd
_refine_ls_weighting_details 'w=1/[\s^2^(Fo^2^)+(0.0601P)^2^] where P=(Fo^2^+2Fc^2^)/3'
_refine_ls_weighting_scheme calc
_refine_ls_wR_factor_gt 0.1000
_refine_ls_wR_factor_ref 0.1105
_reflns_number_gt 2075
_reflns_number_total 3187
_reflns_threshold_expression >2sigma(I)
_cod_data_source_file b927522c.txt
_cod_data_source_block compound13
_cod_depositor_comments
;
 Marking attached hydrogen atoms.

 Antanas Vaitkus,
 2017-07-12

The following automatic conversions were performed:

'_chemical_melting_point' value 'N/A' was changed to '?' - the value
is undefined or not given.

Automatic conversion script
Id: cif_fix_values 1891 2012-01-12 08:04:46Z andrius 
;
_cod_original_cell_volume 3561.5(12)
_cod_original_sg_symbol_H-M 'C 2/c'
_cod_original_formula_sum 'C16.50 H14.88 Cu N4 O5'
_cod_database_code 7025388

loop_
_symmetry_equiv_pos_as_xyz
'x, y, z'
'-x, y, -z+1/2'
'x+1/2, y+1/2, z'
'-x+1/2, y+1/2, -z+1/2'
'-x, -y, -z'
'x, -y, z-1/2'
'-x+1/2, -y+1/2, -z'
'x+1/2, -y+1/2, z-1/2'

loop_
_atom_site_label
_atom_site_type_symbol
_atom_site_fract_x
_atom_site_fract_y
_atom_site_fract_z
_atom_site_U_iso_or_equiv
_atom_site_adp_type
_atom_site_occupancy
_atom_site_symmetry_multiplicity
_atom_site_calc_flag
_atom_site_refinement_flags
_atom_site_disorder_assembly
_atom_site_disorder_group
_atom_site_attached_hydrogens
Cu1 Cu 0.21157(3) 0.52787(4) 0.12355(3) 0.04748(17) Uani 1 1 d . . . 0
O4 O 0.25363(15) 0.4905(2) 0.03732(16) 0.0519(7) Uani 1 1 d . A . 0
O1 O 0.33088(15) 0.7869(2) 0.07032(16) 0.0531(7) Uani 1 1 d . . . 0
O2 O 0.26799(15) 0.6815(2) 0.13605(15) 0.0520(7) Uani 1 1 d . A . 0
N1 N 0.16811(18) 0.3590(3) 0.10771(19) 0.0515(8) Uani 1 1 d . A . 0
N3 N 0.19218(17) 0.5534(3) 0.22733(18) 0.0469(8) Uani 1 1 d . A . 0
N4 N 0.17092(19) 0.4933(3) 0.33884(19) 0.0530(8) Uani 1 1 d . A . 0
H4 H 0.1691 0.4456 0.3780 0.064 Uiso 1 1 calc R . . 0
C21 C 0.1972(2) 0.2596(4) 0.0843(2) 0.0539(10) Uani 1 1 d . . . 0
H21 H 0.2393 0.2626 0.0719 0.065 Uiso 1 1 calc R A . 0
N2 N 0.15955(19) 0.1544(3) 0.08034(19) 0.0543(8) Uani 1 1 d . A . 0
H2 H 0.1702 0.0806 0.0670 0.065 Uiso 1 1 calc R . . 0
O3 O 0.32765(16) 0.5775(3) -0.02198(17) 0.0580(7) Uani 1 1 d . A . 0
C11 C 0.1956(2) 0.4611(4) 0.2787(2) 0.0520(10) Uani 1 1 d . . . 0
H11 H 0.2135 0.3816 0.2734 0.062 Uiso 1 1 calc R A . 0
C2 C 0.2936(2) 0.5776(4) 0.0267(2) 0.0480(9) Uani 1 1 d . . . 0
C13 C 0.1475(2) 0.7775(4) 0.2287(2) 0.0586(11) Uani 1 1 d . A . 0
H13 H 0.1562 0.8049 0.1819 0.070 Uiso 1 1 calc R . . 0
C12 C 0.1624(2) 0.6542(3) 0.2566(2) 0.0463(9) Uani 1 1 d . . . 0
C27 C 0.1010(2) 0.1858(4) 0.1014(2) 0.0533(10) Uani 1 1 d . . . 0
C17 C 0.1488(2) 0.6163(4) 0.3274(2) 0.0503(9) Uani 1 1 d . A . 0
C1 C 0.2984(2) 0.6930(3) 0.0822(2) 0.0457(9) Uani 1 1 d . A . 0
C22 C 0.1062(2) 0.3146(4) 0.1191(2) 0.0514(10) Uani 1 1 d . A . 0
C16 C 0.1187(3) 0.6961(5) 0.3711(3) 0.0690(12) Uani 1 1 d . . . 0
H16 H 0.1084 0.6691 0.4171 0.083 Uiso 1 1 calc R A . 0
C14 C 0.1191(3) 0.8565(4) 0.2738(3) 0.0753(14) Uani 1 1 d . . . 0
H14 H 0.1091 0.9395 0.2572 0.090 Uiso 1 1 calc R A . 0
C26 C 0.0448(3) 0.1143(5) 0.1069(3) 0.0747(14) Uani 1 1 d . A . 0
H26 H 0.0416 0.0285 0.0950 0.090 Uiso 1 1 calc R . . 0
C23 C 0.0540(2) 0.3756(5) 0.1424(3) 0.0709(13) Uani 1 1 d . . . 0
H23 H 0.0565 0.4617 0.1534 0.085 Uiso 1 1 calc R A . 0
C24 C -0.0014(3) 0.3047(6) 0.1486(4) 0.0848(16) Uani 1 1 d . A . 0
H24 H -0.0368 0.3432 0.1650 0.102 Uiso 1 1 calc R . . 0
C15 C 0.1049(3) 0.8166(5) 0.3431(3) 0.0828(16) Uani 1 1 d . A . 0
H15 H 0.0854 0.8734 0.3713 0.099 Uiso 1 1 calc R . . 0
C25 C -0.0058(3) 0.1760(5) 0.1308(4) 0.0876(17) Uani 1 1 d . . . 0
H25 H -0.0443 0.1309 0.1353 0.105 Uiso 1 1 calc R A . 0
O11 O 0.1188(4) 0.6515(9) 0.0551(5) 0.055(2) Uiso 0.55(2) 1 d P A 1 2
O31 O 0.1095(5) 0.6227(10) 0.0422(6) 0.058(3) Uiso 0.45(2) 1 d PD A 2 1
C31 C 0.0462(7) 0.6699(19) 0.0530(12) 0.153(10) Uiso 0.45(2) 1 d PD A 2 3

loop_
_atom_site_aniso_label
_atom_site_aniso_U_11
_atom_site_aniso_U_22
_atom_site_aniso_U_33
_atom_site_aniso_U_23
_atom_site_aniso_U_13
_atom_site_aniso_U_12
Cu1 0.0681(3) 0.0318(2) 0.0474(3) -0.0025(2) 0.0242(2) -0.0012(2)
O4 0.0734(18) 0.0318(14) 0.0579(15) -0.0045(11) 0.0308(14) -0.0055(13)
O1 0.0721(19) 0.0340(14) 0.0585(16) -0.0061(12) 0.0271(14) -0.0062(13)
O2 0.0742(19) 0.0384(14) 0.0490(14) -0.0065(11) 0.0265(14) -0.0032(13)
N1 0.065(2) 0.0378(17) 0.0571(19) -0.0069(15) 0.0266(17) 0.0025(16)
N3 0.064(2) 0.0329(17) 0.0468(17) 0.0008(13) 0.0210(15) 0.0016(14)
N4 0.073(2) 0.043(2) 0.0460(17) 0.0118(14) 0.0214(16) -0.0032(15)
C21 0.071(3) 0.043(2) 0.057(2) 0.0018(18) 0.033(2) 0.000(2)
N2 0.076(2) 0.0313(17) 0.061(2) -0.0060(15) 0.0293(18) -0.0024(16)
O3 0.083(2) 0.0391(14) 0.0638(17) -0.0100(13) 0.0407(16) -0.0068(14)
C11 0.070(3) 0.033(2) 0.053(2) 0.0078(18) 0.0177(19) -0.0001(19)
C2 0.067(3) 0.0313(19) 0.048(2) 0.0014(16) 0.019(2) 0.0047(19)
C13 0.086(3) 0.041(2) 0.052(2) 0.0039(18) 0.025(2) 0.008(2)
C12 0.061(2) 0.036(2) 0.044(2) -0.0002(16) 0.0183(18) 0.0015(17)
C27 0.061(3) 0.042(2) 0.058(2) -0.0051(18) 0.019(2) -0.0066(19)
C17 0.060(2) 0.045(2) 0.048(2) -0.0009(17) 0.0189(19) -0.0029(19)
C1 0.056(2) 0.035(2) 0.047(2) -0.0024(16) 0.0154(19) 0.0040(18)
C22 0.059(3) 0.043(2) 0.055(2) -0.0091(18) 0.022(2) -0.0050(19)
C16 0.077(3) 0.079(3) 0.060(3) -0.004(2) 0.033(2) 0.007(3)
C14 0.105(4) 0.048(3) 0.078(3) -0.002(2) 0.034(3) 0.021(3)
C26 0.079(3) 0.053(3) 0.093(4) -0.008(3) 0.024(3) -0.011(3)
C23 0.066(3) 0.062(3) 0.086(3) -0.018(3) 0.025(3) 0.002(2)
C24 0.062(3) 0.089(4) 0.112(4) -0.015(3) 0.039(3) -0.002(3)
C15 0.104(4) 0.073(4) 0.080(3) -0.009(3) 0.040(3) 0.022(3)
C25 0.064(3) 0.083(4) 0.121(5) -0.010(3) 0.035(3) -0.022(3)

loop_
_atom_type_symbol
_atom_type_description
_atom_type_scat_dispersion_real
_atom_type_scat_dispersion_imag
_atom_type_scat_source
C C 0.0033 0.0016 'International Tables Vol C Tables 4.2.6.8 and 6.1.1.4'
H H 0.0000 0.0000 'International Tables Vol C Tables 4.2.6.8 and 6.1.1.4'
N N 0.0061 0.0033 'International Tables Vol C Tables 4.2.6.8 and 6.1.1.4'
O O 0.0106 0.0060 'International Tables Vol C Tables 4.2.6.8 and 6.1.1.4'
Cu Cu 0.3201 1.2651 'International Tables Vol C Tables 4.2.6.8 and 6.1.1.4'

loop_
_geom_angle_atom_site_label_1
_geom_angle_atom_site_label_2
_geom_angle_atom_site_label_3
_geom_angle
O2 Cu1 O4 83.93(11)
O2 Cu1 N1 170.55(13)
O4 Cu1 N1 88.70(12)
O2 Cu1 N3 92.31(12)
O4 Cu1 N3 165.78(13)
N1 Cu1 N3 93.42(13)
O2 Cu1 O11 86.7(3)
O4 Cu1 O11 99.9(2)
N1 Cu1 O11 100.4(3)
N3 Cu1 O11 93.5(2)
O2 Cu1 O31 95.2(3)
O4 Cu1 O31 96.3(2)
N1 Cu1 O31 91.5(3)
N3 Cu1 O31 97.7(2)
O11 Cu1 O31 9.6(3)
C2 O4 Cu1 113.0(2)
C1 O2 Cu1 112.4(2)
C21 N1 C22 105.2(3)
C21 N1 Cu1 123.3(3)
C22 N1 Cu1 131.5(3)
C11 N3 C12 105.3(3)
C11 N3 Cu1 122.6(3)
C12 N3 Cu1 131.2(2)
C11 N4 C17 107.8(3)
C11 N4 H4 126.1
C17 N4 H4 126.1
N1 C21 N2 112.9(4)
N1 C21 H21 123.6
N2 C21 H21 123.6
C21 N2 C27 107.4(3)
C21 N2 H2 126.3
C27 N2 H2 126.3
N3 C11 N4 113.0(4)
N3 C11 H11 123.5
N4 C11 H11 123.5
O3 C2 O4 126.5(4)
O3 C2 C1 119.0(4)
O4 C2 C1 114.4(3)
C14 C13 C12 116.7(4)
C14 C13 H13 121.7
C12 C13 H13 121.7
N3 C12 C13 131.4(4)
N3 C12 C17 108.5(3)
C13 C12 C17 120.1(4)
N2 C27 C26 131.6(4)
N2 C27 C22 106.3(4)
C26 C27 C22 122.1(4)
N4 C17 C16 132.1(4)
N4 C17 C12 105.4(3)
C16 C17 C12 122.5(4)
O1 C1 O2 126.1(3)
O1 C1 C2 118.2(3)
O2 C1 C2 115.7(3)
C23 C22 N1 131.4(4)
C23 C22 C27 120.4(4)
N1 C22 C27 108.2(4)
C15 C16 C17 116.6(4)
C15 C16 H16 121.7
C17 C16 H16 121.7
C13 C14 C15 122.4(4)
C13 C14 H14 118.8
C15 C14 H14 118.8
C25 C26 C27 116.6(4)
C25 C26 H26 121.7
C27 C26 H26 121.7
C24 C23 C22 117.6(4)
C24 C23 H23 121.2
C22 C23 H23 121.2
C23 C24 C25 121.2(5)
C23 C24 H24 119.4
C25 C24 H24 119.4
C16 C15 C14 121.8(5)
C16 C15 H15 119.1
C14 C15 H15 119.1
C26 C25 C24 122.0(5)
C26 C25 H25 119.0
C24 C25 H25 119.0
C31 O31 Cu1 136.2(10)

loop_
_geom_bond_atom_site_label_1
_geom_bond_atom_site_label_2
_geom_bond_distance
Cu1 O2 1.958(3)
Cu1 O4 1.963(3)
Cu1 N1 1.974(3)
Cu1 N3 1.978(3)
Cu1 O11 2.314(7)
Cu1 O31 2.364(9)
O4 C2 1.269(5)
O1 C1 1.238(4)
O2 C1 1.263(5)
N1 C21 1.322(5)
N1 C22 1.393(5)
N3 C11 1.316(5)
N3 C12 1.389(5)
N4 C11 1.326(5)
N4 C17 1.372(5)
N4 H4 0.8600
C21 N2 1.336(5)
C21 H21 0.9300
N2 C27 1.366(5)
N2 H2 0.8600
O3 C2 1.232(5)
C11 H11 0.9300
C2 C1 1.546(5)
C13 C14 1.378(6)
C13 C12 1.397(5)
C13 H13 0.9300
C12 C17 1.398(5)
C27 C26 1.383(6)
C27 C22 1.395(5)
C17 C16 1.386(6)
C22 C23 1.384(6)
C16 C15 1.367(7)
C16 H16 0.9300
C14 C15 1.386(7)
C14 H14 0.9300
C26 C25 1.366(7)
C26 H26 0.9300
C23 C24 1.370(7)
C23 H23 0.9300
C24 C25 1.395(7)
C24 H24 0.9300
C15 H15 0.9300
C25 H25 0.9300
O31 C31 1.4248(11)
